data_2200237
loop_
_publ_author_name
'Skakle, Janet M. S.'
'Smyth, Gregory'
'Wardell, Solange M. S. V.'

_publ_section_title
;
 Isopropyl 2-bromo-4-(<i>N</i>-phthalimido)butanoate
;
_journal_issue 4
_journal_name_full 'Acta Crystallographica Section E'
_journal_page_first o300
_journal_page_last o302
_journal_paper_doi 10.1107/S1600536801003816
_journal_volume 57
_journal_year 2001
_chemical_formula_iupac 'C15 H16 Br N O4'
_chemical_formula_moiety 'C15 H16 Br N O4'
_chemical_formula_sum 'C15 H16 Br N O4'
_chemical_formula_weight 354.20
_chemical_name_systematic
;
1-methylethyl 2-bromo-4-(N-phthalimido)butanoate
;
_space_group_IT_number 29
_symmetry_cell_setting orthorhombic
_symmetry_space_group_name_Hall 'P 2c -2ac'
_symmetry_space_group_name_H-M 'P c a 21'
_audit_creation_method SHELXL-97
_cell_angle_alpha 90.00
_cell_angle_beta 90.00
_cell_angle_gamma 90.00
_cell_formula_units_Z 4
_cell_length_a 27.307(2)
_cell_length_b 4.6228(4)
_cell_length_c 12.5888(11)
_cell_measurement_reflns_used 2380
_cell_measurement_temperature 296(2)
_cell_measurement_theta_max 25.786
_cell_measurement_theta_min 2.200
_cell_volume 1589.1(2)
_computing_cell_refinement 'SAINT (Bruker, 1999)'
_computing_data_collection 'SMART (Bruker, 1999)'
_computing_data_reduction SAINT
_computing_molecular_graphics
;
ORTEX in OSCAIL (McArdle, 1994, 2000) and ORTEP-3 (Farrugia, 1997)
;
_computing_publication_material 'CIFTAB (Sheldrick, 1997)'
_computing_structure_refinement 'SHELXL97 (Sheldrick, 1997)'
_computing_structure_solution 'SHELXS86 (Sheldrick, 1990)'
_diffrn_ambient_temperature 296(2)
_diffrn_measured_fraction_theta_full .944
_diffrn_measured_fraction_theta_max .944
_diffrn_measurement_device_type 'Bruker SMART 1000 area CCD detector'
_diffrn_measurement_method \f-\w
_diffrn_radiation_monochromator graphite
_diffrn_radiation_source 'fine-focus sealed tube'
_diffrn_radiation_type MoK\a
_diffrn_radiation_wavelength .71073
_diffrn_reflns_av_R_equivalents .0819
_diffrn_reflns_av_sigmaI/netI .0913
_diffrn_reflns_limit_h_max 39
_diffrn_reflns_limit_h_min -31
_diffrn_reflns_limit_k_max 6
_diffrn_reflns_limit_k_min -6
_diffrn_reflns_limit_l_max 17
_diffrn_reflns_limit_l_min -14
_diffrn_reflns_number 11746
_diffrn_reflns_theta_full 31.05
_diffrn_reflns_theta_max 31.05
_diffrn_reflns_theta_min 1.49
_diffrn_standards_decay_% none
_exptl_absorpt_coefficient_mu 2.601
_exptl_absorpt_correction_T_max .4227
_exptl_absorpt_correction_T_min .3563
_exptl_absorpt_correction_type multi-scan
_exptl_absorpt_process_details '(SADABS: Bruker, 1999)'
_exptl_crystal_colour colourless
_exptl_crystal_density_diffrn 1.480
_exptl_crystal_density_method 'not measured'
_exptl_crystal_description block
_exptl_crystal_F_000 720
_exptl_crystal_size_max .50
_exptl_crystal_size_mid .50
_exptl_crystal_size_min .40
_refine_diff_density_max .704
_refine_diff_density_min -.908
_refine_ls_abs_structure_details '(Flack, 1983)'
_refine_ls_abs_structure_Flack .06(2)
_refine_ls_extinction_method none
_refine_ls_goodness_of_fit_ref 1.050
_refine_ls_hydrogen_treatment constr
_refine_ls_matrix_type full
_refine_ls_number_parameters 187
_refine_ls_number_reflns 4189
_refine_ls_number_restraints 1
_refine_ls_restrained_S_all 1.050
_refine_ls_R_factor_all .1485
_refine_ls_R_factor_gt .0735
_refine_ls_shift/su_max <0.001
_refine_ls_shift/su_mean <0.001
_refine_ls_structure_factor_coef Fsqd
_refine_ls_weighting_details
;
w = 1/[\s^2^(Fo^2^)+(0.0921P)^2^+0.1679P] where P = (Fo^2^+2Fc^2^)/3
;
_refine_ls_weighting_scheme calc
_refine_ls_wR_factor_ref .1960
_reflns_number_gt 2201
_reflns_number_total 4189
_reflns_threshold_expression I>2\s(I)
_cod_data_source_file wn6007.cif
_cod_data_source_block I
_cod_original_cell_volume 1589.2(2)
_cod_database_code 2200237
_cod_database_fobs_code 2200237

loop_
_symmetry_equiv_pos_as_xyz
'x, y, z'
'-x, -y, z+1/2'
'x+1/2, -y, z'
'-x+1/2, y, z+1/2'

loop_
_atom_site_label
_atom_site_fract_x
_atom_site_fract_y
_atom_site_fract_z
_atom_site_U_iso_or_equiv
_atom_site_adp_type
_atom_site_calc_flag
_atom_site_refinement_flags
_atom_site_occupancy
_atom_site_disorder_assembly
_atom_site_disorder_group
_atom_site_type_symbol
C1 .4073(3) .4301(16) .8873(4) .0444(16) Uani d . 1 . . C
C2 .3888(5) .341(2) .9836(8) .077(3) Uani d . 1 . . C
H2 .3644 .2010 .9876 .093 Uiso calc R 1 . . H
C3 .4078(4) .467(2) 1.0740(7) .069(3) Uani d . 1 . . C
H3 .3955 .4115 1.1397 .083 Uiso calc R 1 . . H
C4 .4442(4) .673(3) 1.0705(7) .080(3) Uani d . 1 . . C
H4 .4568 .7483 1.1334 .095 Uiso calc R 1 . . H
C5 .4623(4) .768(2) .9733(7) .067(3) Uani d . 1 . . C
H5 .4860 .9123 .9693 .080 Uiso calc R 1 . . H
C6 .4435(3) .6398(14) .8831(6) .0439(18) Uani d . 1 . . C
C7 .4546(3) .6942(17) .7689(6) .0440(18) Uani d . 1 . . C
O1 .4820(2) .8742(12) .7298(4) .0612(16) Uani d . 1 . . O
C8 .3959(3) .3480(15) .7769(6) .044(2) Uani d . 1 . . C
O2 .3689(2) .1466(11) .7456(4) .0644(16) Uani d . 1 . . O
N1 .4251(2) .5059(13) .7104(5) .0452(14) Uani d . 1 . . N
C9 .4238(3) .4853(19) .5940(5) .0508(18) Uani d . 1 . . C
H9A .4248 .2838 .5726 .061 Uiso calc R 1 . . H
H9B .4522 .5819 .5641 .061 Uiso calc R 1 . . H
C10 .3771(3) .6267(15) .5529(5) .0407(16) Uani d . 1 . . C
H10A .3491 .5302 .5842 .049 Uiso calc R 1 . . H
H10B .3765 .8273 .5755 .049 Uiso calc R 1 . . H
C11 .3729(3) .6141(14) .4329(5) .0421(17) Uani d . 1 . . C
H11 .3709 .4132 .4085 .051 Uiso calc R 1 . . H
Br1 .42793(3) .81925(18) .36266(6) .0632(3) Uani d . 1 . . Br
C12 .3294(3) .7847(17) .3949(6) .0485(19) Uani d . 1 . . C
O3 .3117(2) .9855(14) .4376(5) .0689(17) Uani d . 1 . . O
O4 .3113(2) .6718(13) .3039(5) .0646(16) Uiso d . 1 . . O
C13 .2687(4) .816(2) .2576(9) .085(3) Uani d . 1 . . C
H13 .2696 1.0238 .2730 .102 Uiso calc R 1 . . H
C14 .2240(4) .683(3) .3032(13) .132(6) Uani d . 1 . . C
H14A .2292 .4791 .3124 .198 Uiso calc R 1 . . H
H14B .1969 .7136 .2559 .198 Uiso calc R 1 . . H
H14C .2170 .7701 .3707 .198 Uiso calc R 1 . . H
C15 .2731(8) .764(5) .1401(13) .170(8) Uani d . 1 . . C
H15A .3023 .8539 .1139 .254 Uiso calc R 1 . . H
H15B .2451 .8440 .1046 .254 Uiso calc R 1 . . H
H15C .2745 .5593 .1268 .254 Uiso calc R 1 . . H

loop_
_atom_site_aniso_label
_atom_site_aniso_U_11
_atom_site_aniso_U_22
_atom_site_aniso_U_33
_atom_site_aniso_U_12
_atom_site_aniso_U_13
_atom_site_aniso_U_23
C1 .066(4) .047(3) .019(4) .002(3) .001(3) .004(3)
C2 .112(9) .074(6) .046(5) .001(6) .019(6) .022(5)
C3 .104(8) .077(6) .026(4) .018(6) .011(5) .000(4)
C4 .084(7) .118(9) .037(4) .022(7) -.005(4) -.011(6)
C5 .088(8) .091(7) .021(4) -.009(6) -.015(4) -.013(4)
C6 .047(4) .044(4) .041(5) .006(3) .001(3) .003(3)
C7 .044(4) .049(4) .039(4) -.003(4) .001(3) .024(4)
O1 .094(5) .052(3) .037(3) -.011(3) .001(3) .005(2)
C8 .067(5) .025(3) .041(4) -.008(3) .010(4) .006(3)
O2 .104(5) .049(3) .040(3) -.019(3) .011(3) -.002(3)
N1 .056(4) .053(4) .027(3) -.004(3) .003(3) .005(3)
C9 .064(5) .066(5) .022(3) -.001(4) .000(3) -.003(3)
C10 .057(4) .042(4) .023(3) -.001(3) .001(3) .000(3)
C11 .066(5) .036(4) .024(3) -.010(3) .000(3) -.004(3)
Br1 .0657(5) .0917(5) .0322(3) -.0122(4) .0082(5) .0038(6)
C12 .055(5) .050(4) .040(4) -.016(4) -.007(3) -.001(3)
O3 .075(4) .068(4) .063(4) .012(3) -.008(3) -.021(3)
C13 .097(8) .077(6) .082(7) .033(6) -.048(6) -.022(6)
C14 .059(7) .156(12) .181(17) .040(8) -.018(8) -.047(11)
C15 .202(18) .24(2) .068(9) .039(16) -.073(11) -.010(10)

loop_
_atom_type_symbol
_atom_type_description
_atom_type_scat_dispersion_real
_atom_type_scat_dispersion_imag
_atom_type_scat_source
C C .0033 .0016 'International Tables Vol C Tables 4.2.6.8 and 6.1.1.4'
H H .0000 .0000 'International Tables Vol C Tables 4.2.6.8 and 6.1.1.4'
Br Br -.2901 2.4595 'International Tables Vol C Tables 4.2.6.8 and 6.1.1.4'
N N .0061 .0033 'International Tables Vol C Tables 4.2.6.8 and 6.1.1.4'
O O .0106 .0060 'International Tables Vol C Tables 4.2.6.8 and 6.1.1.4'

loop_
_geom_angle_atom_site_label_1
_geom_angle_atom_site_label_2
_geom_angle_atom_site_label_3
_geom_angle
C2 C1 C6 120.4(8)
C2 C1 C8 132.5(8)
C6 C1 C8 107.1(6)
C1 C2 C3 117.4(11)
C1 C2 H2 121.3
C3 C2 H2 121.3
C4 C3 C2 122.5(9)
C4 C3 H3 118.7
C2 C3 H3 118.7
C3 C4 C5 120.2(9)
C3 C4 H4 119.9
C5 C4 H4 119.9
C6 C5 C4 117.1(10)
C6 C5 H5 121.5
C4 C5 H5 121.5
C5 C6 C1 122.3(7)
C5 C6 C7 130.1(7)
C1 C6 C7 107.5(6)
O1 C7 N1 124.5(7)
O1 C7 C6 128.8(8)
N1 C7 C6 106.6(6)
O2 C8 N1 123.3(7)
O2 C8 C1 127.7(7)
N1 C8 C1 108.5(6)
C8 N1 C7 110.3(6)
C8 N1 C9 124.2(7)
C7 N1 C9 125.4(6)
N1 C9 C10 109.3(6)
N1 C9 H9A 109.8
C10 C9 H9A 109.8
N1 C9 H9B 109.8
C10 C9 H9B 109.8
H9A C9 H9B 108.3
C11 C10 C9 112.7(6)
C11 C10 H10A 109.1
C9 C10 H10A 109.1
C11 C10 H10B 109.1
C9 C10 H10B 109.1
H10A C10 H10B 107.8
C12 C11 C10 110.9(6)
C12 C11 Br1 101.9(4)
C10 C11 Br1 111.6(5)
C12 C11 H11 110.7
C10 C11 H11 110.7
Br1 C11 H11 110.7
O3 C12 O4 122.8(8)
O3 C12 C11 126.4(7)
O4 C12 C11 110.8(7)
C12 O4 C13 116.8(7)
O4 C13 C14 108.2(10)
O4 C13 C15 104.8(10)
C14 C13 C15 112.2(12)
O4 C13 H13 110.5
C14 C13 H13 110.5
C15 C13 H13 110.5
C13 C14 H14A 109.5
C13 C14 H14B 109.5
H14A C14 H14B 109.5
C13 C14 H14C 109.5
H14A C14 H14C 109.5
H14B C14 H14C 109.5
C13 C15 H15A 109.5
C13 C15 H15B 109.5
H15A C15 H15B 109.5
C13 C15 H15C 109.5
H15A C15 H15C 109.5
H15B C15 H15C 109.5

loop_
_geom_bond_atom_site_label_1
_geom_bond_atom_site_label_2
_geom_bond_site_symmetry_2
_geom_bond_distance
_geom_bond_publ_flag
C1 C2 . 1.376(11) ?
C1 C6 . 1.384(11) ?
C1 C8 . 1.474(10) ?
C2 C3 . 1.380(16) ?
C2 H2 . .9300 ?
C3 C4 . 1.377(15) ?
C3 H3 . .9300 ?
C4 C5 . 1.391(14) ?
C4 H4 . .9300 ?
C5 C6 . 1.382(11) ?
C5 H5 . .9300 ?
C6 C7 . 1.491(10) ?
C7 O1 . 1.223(9) ?
C7 N1 . 1.396(11) ?
C8 O2 . 1.252(10) ?
C8 N1 . 1.366(9) ?
N1 C9 . 1.468(9) ?
C9 C10 . 1.524(10) ?
C9 H9A . .9700 ?
C9 H9B . .9700 ?
C10 C11 . 1.516(8) ?
C10 H10A . .9700 ?
C10 H10B . .9700 ?
C11 C12 . 1.504(11) ?
C11 Br1 . 1.985(7) ?
C11 H11 . .9800 ?
C12 O3 . 1.176(9) ?
C12 O4 . 1.353(8) ?
O4 C13 . 1.462(11) ?
C13 C14 . 1.482(19) ?
C13 C15 . 1.504(19) ?
C13 H13 . .9800 ?
C14 H14A . .9600 ?
C14 H14B . .9600 ?
C14 H14C . .9600 ?
C15 H15A . .9600 ?
C15 H15B . .9600 ?
C15 H15C . .9600 ?

loop_
_geom_hbond_atom_site_label_D
_geom_hbond_atom_site_label_H
_geom_hbond_atom_site_label_A
_geom_hbond_site_symmetry_A
_geom_hbond_distance_DH
_geom_hbond_distance_HA
_geom_hbond_distance_DA
_geom_hbond_angle_DHA
C9 H9B Br1 . .97 2.84 3.299(7) 109.8
C11 H11 O3 1_545 .98 2.58 3.353(9) 135.7

loop_
_geom_torsion_atom_site_label_1
_geom_torsion_atom_site_label_2
_geom_torsion_atom_site_label_3
_geom_torsion_atom_site_label_4
_geom_torsion
C6 C1 C2 C3 -.3(14)
C8 C1 C2 C3 -179.3(9)
C1 C2 C3 C4 -.7(15)
C2 C3 C4 C5 2.1(16)
C3 C4 C5 C6 -2.5(15)
C4 C5 C6 C1 1.5(13)
C4 C5 C6 C7 179.4(9)
C2 C1 C6 C5 -.1(13)
C8 C1 C6 C5 179.1(8)
C2 C1 C6 C7 -178.4(8)
C8 C1 C6 C7 .8(8)
C5 C6 C7 O1 -2.8(14)
C1 C6 C7 O1 175.3(8)
C5 C6 C7 N1 -179.7(9)
C1 C6 C7 N1 -1.7(8)
C2 C1 C8 O2 -8.5(15)
C6 C1 C8 O2 172.5(8)
C2 C1 C8 N1 179.4(10)
C6 C1 C8 N1 .3(9)
O2 C8 N1 C7 -174.0(8)
C1 C8 N1 C7 -1.4(9)
O2 C8 N1 C9 8.1(12)
C1 C8 N1 C9 -179.4(7)
O1 C7 N1 C8 -175.2(8)
C6 C7 N1 C8 1.9(8)
O1 C7 N1 C9 2.7(13)
C6 C7 N1 C9 179.8(7)
C8 N1 C9 C10 72.3(9)
C7 N1 C9 C10 -105.3(8)
N1 C9 C10 C11 -179.9(6)
C9 C10 C11 C12 -173.6(6)
C9 C10 C11 Br1 -60.7(7)
C10 C11 C12 O3 27.7(11)
Br1 C11 C12 O3 -91.1(8)
C10 C11 C12 O4 -150.5(6)
Br1 C11 C12 O4 90.6(5)
O3 C12 O4 C13 1.6(12)
C11 C12 O4 C13 179.9(8)
C12 O4 C13 C14 -89.4(10)
C12 O4 C13 C15 150.6(11)

loop_
_cod_related_entry_id
_cod_related_entry_database
_cod_related_entry_code
1 ChemSpider 517146
